data_7123402
loop_
_publ_author_name
'McKearney, Declan'
'Zhou, Wen'
'Zellman, Carson'
'Williams, Vance E.'
'Leznoff, Daniel B.'

_publ_section_title
;
 Facile tuning of strong near-IR absorption wavelengths in manganese(iii)
 phthalocyanines via axial ligand exchange
;
_journal_name_full 'Chemical Communications'
_journal_paper_doi 10.1039/C9CC02151E
_journal_year 2019
_chemical_formula_sum 'C140 H186 F12 Mn2 N16 O14 S16 Sb2'
_chemical_formula_weight 3411.38
_space_group_crystal_system triclinic
_space_group_IT_number 2
_space_group_name_Hall '-P 1'
_space_group_name_H-M_alt 'P -1'
_symmetry_space_group_name_Hall '-P 1'
_symmetry_space_group_name_H-M 'P -1'
_atom_sites_solution_hydrogens geom
_audit_creation_method SHELXL-2018/3
_audit_update_record
;
2019-02-03 deposited with the CCDC.    2019-04-23 downloaded from the CCDC.
;
_cell_angle_alpha 104.879(7)
_cell_angle_beta 110.295(5)
_cell_angle_gamma 103.963(5)
_cell_formula_units_Z 1
_cell_length_a 16.1626(10)
_cell_length_b 16.4059(13)
_cell_length_c 18.7657(17)
_cell_measurement_reflns_used 9963
_cell_measurement_temperature 150(2)
_cell_measurement_theta_max 66.83
_cell_measurement_theta_min 3.45
_cell_volume 4200.3(7)
_computing_structure_refinement 'SHELXL-2018/3 (Sheldrick, 2018)'
_computing_structure_solution 'SHELXT 2014/5 (Sheldrick, 2014)'
_diffrn_ambient_temperature 150(2)
_diffrn_measured_fraction_theta_full 0.967
_diffrn_measured_fraction_theta_max 0.967
_diffrn_measurement_device_type 'Bruker APEX-II CCD'
_diffrn_measurement_method '\f and \w scans'
_diffrn_radiation_type CuK\a
_diffrn_radiation_wavelength 1.54178
_diffrn_reflns_av_R_equivalents 0.1491
_diffrn_reflns_av_unetI/netI 0.1154
_diffrn_reflns_Laue_measured_fraction_full 0.967
_diffrn_reflns_Laue_measured_fraction_max 0.967
_diffrn_reflns_limit_h_max 19
_diffrn_reflns_limit_h_min -19
_diffrn_reflns_limit_k_max 19
_diffrn_reflns_limit_k_min -19
_diffrn_reflns_limit_l_max 20
_diffrn_reflns_limit_l_min -22
_diffrn_reflns_number 50638
_diffrn_reflns_point_group_measured_fraction_full 0.967
_diffrn_reflns_point_group_measured_fraction_max 0.967
_diffrn_reflns_theta_full 66.594
_diffrn_reflns_theta_max 66.594
_diffrn_reflns_theta_min 2.707
_exptl_absorpt_coefficient_mu 6.176
_exptl_absorpt_correction_T_max 0.7528
_exptl_absorpt_correction_T_min 0.4263
_exptl_absorpt_correction_type multi-scan
_exptl_crystal_colour black
_exptl_crystal_density_diffrn 1.349
_exptl_crystal_description block
_exptl_crystal_F_000 1766
_exptl_crystal_size_max 0.296
_exptl_crystal_size_mid 0.116
_exptl_crystal_size_min 0.074
_refine_diff_density_max 3.201
_refine_diff_density_min -2.116
_refine_diff_density_rms 0.252
_refine_ls_extinction_method none
_refine_ls_goodness_of_fit_ref 2.354
_refine_ls_hydrogen_treatment constr
_refine_ls_matrix_type full
_refine_ls_number_parameters 935
_refine_ls_number_reflns 14356
_refine_ls_number_restraints 801
_refine_ls_restrained_S_all 2.295
_refine_ls_R_factor_all 0.2999
_refine_ls_R_factor_gt 0.2499
_refine_ls_shift/su_max 0.001
_refine_ls_shift/su_mean 0.000
_refine_ls_structure_factor_coef Fsqd
_refine_ls_weighting_details 'w=1/[\s^2^(Fo^2^)+(0.2000P)^2^] where P=(Fo^2^+2Fc^2^)/3'
_refine_ls_weighting_scheme calc
_refine_ls_wR_factor_gt 0.5851
_refine_ls_wR_factor_ref 0.6259
_reflns_Friedel_coverage 0.000
_reflns_number_gt 9280
_reflns_number_total 14356
_reflns_threshold_expression 'I > 2\s(I)'
_cod_data_source_file c9cc02151e2.cif
_cod_data_source_block zw506_0m_a
_cod_depositor_comments
;
The following automatic conversions were performed:

'_exptl_absorpt_correction_type' value 'Multi-scan' changed to
'multi-scan' according to
/home/data/users/saulius/crontab/automatic-downloads/rss-feeds/RSC/lib/dictionaries/cif_core.dic
dictionary named 'cif_core.dic' version 2.4.2 from 2011-04-26.

Automatic conversion script
Id: cif_fix_values 4973 2017-02-22 13:04:09Z antanas 
;
_cod_original_cell_volume 4200.3(6)
_cod_database_code 7123402
_shelx_shelxl_version_number 2018/3
_shelx_space_group_comment
;
The symmetry employed for this shelxl refinement is uniquely defined
by the following loop, which should always be used as a source of
symmetry information in preference to the above space-group names.
They are only intended as comments.
;
_shelx_estimated_absorpt_t_min 0.262
_shelx_estimated_absorpt_t_max 0.658

loop_
_space_group_symop_operation_xyz
'x, y, z'
'-x, -y, -z'

loop_
_atom_site_label
_atom_site_type_symbol
_atom_site_fract_x
_atom_site_fract_y
_atom_site_fract_z
_atom_site_U_iso_or_equiv
_atom_site_adp_type
_atom_site_occupancy
_atom_site_site_symmetry_order
_atom_site_calc_flag
_atom_site_refinement_flags_posn
_atom_site_refinement_flags_adp
_atom_site_refinement_flags_occupancy
_atom_site_disorder_assembly
_atom_site_disorder_group
Sb1 Sb 0.82437(12) 0.0911(2) 0.15723(11) 0.1041(11) Uani 1 1 d . U . . .
Mn1 Mn 0.53959(17) 0.2826(2) 0.57800(17) 0.0367(7) Uani 1 1 d . . . . .
S1 S 0.2497(3) 0.1029(4) 0.2183(3) 0.0557(13) Uani 1 1 d . . . . .
S2 S 0.1608(3) 0.3448(4) 0.4878(4) 0.0565(13) Uani 1 1 d . . . . .
S3 S 0.3229(3) 0.5223(4) 0.6628(3) 0.0575(13) Uani 1 1 d . . . . .
S4 S 0.6887(6) 0.5219(6) 0.9374(4) 0.094(3) Uani 1 1 d . . . . .
S5 S 0.7276(11) 0.3215(9) 0.9331(6) 0.129(5) Uani 1 1 d . . . . .
S6 S 0.8456(3) 0.1171(4) 0.6679(3) 0.0550(13) Uani 1 1 d . . . . .
S7 S 0.8326(3) 0.1498(4) 0.4953(4) 0.0564(13) Uani 1 1 d . . . . .
S8 S 0.4759(4) 0.1681(4) 0.2200(3) 0.0559(13) Uani 1 1 d . . . . .
F1 F 0.7136(12) 0.0205(16) 0.1626(12) 0.109(6) Uani 1 1 d . U . . .
F3 F 0.9325(11) 0.155(2) 0.1525(14) 0.135(8) Uani 1 1 d . U . . .
F5 F 0.7423(14) 0.085(2) 0.0557(11) 0.128(7) Uani 1 1 d . U . . .
F6 F 0.8992(17) 0.089(3) 0.2613(12) 0.162(10) Uani 1 1 d . U . . .
O1 O 0.3695(8) 0.5854(9) 0.4259(9) 0.046(3) Uani 1 1 d . . . . .
O2 O 0.3572(17) 0.4396(12) 0.2957(16) 0.088(6) Uani 1 1 d . . . . .
O3 O 0.5640(13) 0.1070(12) 0.6991(15) 0.084(6) Uani 1 1 d . . . . .
O4 O 0.4441(8) 0.1473(9) 0.5731(9) 0.050(3) Uani 1 1 d . . . . .
O5 O 0.664(3) 0.745(3) 0.260(3) 0.169(14) Uani 1 1 d . . . . .
O6 O 0.577(3) 0.724(3) 0.079(3) 0.174(14) Uani 1 1 d . . . . .
O7 O 0.093(5) 0.550(5) 0.225(3) 0.129(19) Uiso 0.5 1 d D . P . .
O8 O 0.062(5) 0.407(5) 0.060(4) 0.127(18) Uiso 0.5 1 d . . P . .
N1 N 0.4279(10) 0.2806(12) 0.4924(9) 0.042(3) Uani 1 1 d . . . . .
N2 N 0.3681(9) 0.3673(10) 0.5778(9) 0.037(3) Uani 1 1 d . . . . .
N3 N 0.5125(9) 0.3522(10) 0.6627(9) 0.036(2) Uani 1 1 d . . . . .
N4 N 0.6411(12) 0.3648(11) 0.7842(11) 0.046(3) Uani 1 1 d . . . . .
N5 N 0.6522(9) 0.2825(11) 0.6652(10) 0.041(3) Uani 1 1 d . . . . .
N6 N 0.7127(10) 0.2009(11) 0.5807(10) 0.044(3) Uani 1 1 d . . . . .
N7 N 0.5689(9) 0.2157(9) 0.4955(9) 0.035(2) Uani 1 1 d . . . . .
N8 N 0.4406(10) 0.1989(11) 0.3731(11) 0.046(3) Uani 1 1 d . . . . .
C1 C 0.3908(11) 0.2322(13) 0.4130(12) 0.041(3) Uani 1 1 d . . . . .
C2 C 0.2914(11) 0.2200(12) 0.3707(12) 0.040(3) Uani 1 1 d . . . . .
C3 C 0.2257(12) 0.1745(14) 0.2904(13) 0.045(3) Uani 1 1 d . . . . .
C4 C 0.1373(14) 0.1802(16) 0.2713(15) 0.058(5) Uani 1 1 d . . . . .
H4 H 0.087564 0.145309 0.217855 0.069 Uiso 1 1 calc R U . . .
C5 C 0.1199(13) 0.2374(15) 0.3303(14) 0.052(4) Uani 1 1 d . . . . .
H5 H 0.061020 0.245806 0.312869 0.062 Uiso 1 1 calc R U . . .
C6 C 0.1809(11) 0.2799(13) 0.4085(12) 0.042(3) Uani 1 1 d . . . . .
C7 C 0.2727(11) 0.2689(12) 0.4279(12) 0.041(3) Uani 1 1 d . . . . .
C8 C 0.3589(11) 0.3102(14) 0.5062(12) 0.042(3) Uani 1 1 d . . . . .
C9 C 0.4437(11) 0.3913(12) 0.6489(11) 0.037(3) Uani 1 1 d . . . . .
C10 C 0.4640(13) 0.4594(13) 0.7235(13) 0.045(4) Uani 1 1 d . . . . .
C11 C 0.4186(13) 0.5209(15) 0.7442(13) 0.049(4) Uani 1 1 d . . . . .
C12 C 0.451(2) 0.572(2) 0.8242(16) 0.070(6) Uani 1 1 d . . . . .
H12 H 0.417636 0.607527 0.841080 0.084 Uiso 1 1 calc R U . . .
C13 C 0.5346(19) 0.573(2) 0.8818(16) 0.069(6) Uani 1 1 d . . . . .
H13 H 0.557949 0.614650 0.936356 0.083 Uiso 1 1 calc R U . . .
C14 C 0.5850(19) 0.523(2) 0.8683(15) 0.075(7) Uani 1 1 d . . . . .
C15 C 0.5455(13) 0.4590(14) 0.7873(13) 0.046(4) Uani 1 1 d . . . . .
C16 C 0.5731(11) 0.3922(12) 0.7441(11) 0.041(3) Uani 1 1 d . . . . .
C17 C 0.6704(12) 0.3109(11) 0.7446(11) 0.038(3) Uani 1 1 d . . . . .
C18 C 0.7416(14) 0.2753(15) 0.7888(13) 0.050(4) Uani 1 1 d . . . . .
C19 C 0.7736(18) 0.2761(17) 0.8631(14) 0.062(6) Uani 1 1 d . . . . .
C20 C 0.844(2) 0.237(2) 0.8868(16) 0.073(7) Uani 1 1 d . . . . .
H20 H 0.872797 0.241213 0.941822 0.087 Uiso 1 1 calc R U . . .
C21 C 0.8694(15) 0.1926(16) 0.8286(14) 0.057(5) Uani 1 1 d . . . . .
H21 H 0.917213 0.168277 0.845682 0.069 Uiso 1 1 calc R U . . .
C22 C 0.8288(13) 0.1824(14) 0.7474(13) 0.048(4) Uani 1 1 d . . . . .
C23 C 0.7624(13) 0.2284(14) 0.7268(13) 0.048(4) Uani 1 1 d . . . . .
C24 C 0.7068(11) 0.2325(14) 0.6503(12) 0.044(4) Uani 1 1 d . . . . .
C25 C 0.6528(12) 0.1979(14) 0.5102(12) 0.042(3) Uani 1 1 d . . . . .
C26 C 0.6630(12) 0.1755(12) 0.4365(12) 0.042(3) Uani 1 1 d . . . . .
C27 C 0.7347(13) 0.1511(14) 0.4146(13) 0.047(4) Uani 1 1 d . . . . .
C28 C 0.7217(15) 0.1308(16) 0.3387(14) 0.054(4) Uani 1 1 d . . . . .
H28 H 0.768055 0.114556 0.324557 0.065 Uiso 1 1 calc R U . . .
C29 C 0.6426(15) 0.1316(17) 0.2770(15) 0.058(5) Uani 1 1 d . . . . .
H29 H 0.636132 0.114442 0.222433 0.069 Uiso 1 1 calc R U . . .
C30 C 0.5709(12) 0.1581(14) 0.2949(12) 0.044(4) Uani 1 1 d . . . . .
C31 C 0.5843(13) 0.1762(14) 0.3746(13) 0.045(4) Uani 1 1 d . . . . .
C32 C 0.5251(11) 0.2002(12) 0.4136(11) 0.037(3) Uani 1 1 d . . . . .
C33 C 0.1417(16) 0.0594(18) 0.1179(14) 0.061(5) Uani 1 1 d . . . . .
H33 H 0.083723 0.036685 0.125978 0.074 Uiso 1 1 calc R U . . .
C34 C 0.136(2) 0.134(2) 0.084(2) 0.088(9) Uani 1 1 d . . . . .
H34A H 0.193219 0.156502 0.077004 0.133 Uiso 1 1 calc R U . . .
H34B H 0.130980 0.183205 0.122791 0.133 Uiso 1 1 calc R U . . .
H34C H 0.080207 0.109309 0.031380 0.133 Uiso 1 1 calc R U . . .
C35 C 0.157(2) -0.018(2) 0.070(2) 0.084(8) Uani 1 1 d . . . . .
H35A H 0.105329 -0.046617 0.014192 0.126 Uiso 1 1 calc R U . . .
H35B H 0.156528 -0.062945 0.096219 0.126 Uiso 1 1 calc R U . . .
H35C H 0.217427 0.002902 0.067939 0.126 Uiso 1 1 calc R U . . .
C36 C 0.0413(13) 0.3399(15) 0.4296(16) 0.057(5) Uani 1 1 d . . . . .
H36 H -0.001637 0.276825 0.390507 0.069 Uiso 1 1 calc R U . . .
C37 C 0.0425(16) 0.406(2) 0.386(2) 0.086(9) Uani 1 1 d . . . . .
H37A H 0.060948 0.385874 0.342207 0.128 Uiso 1 1 calc R U . . .
H37B H 0.088140 0.466230 0.425530 0.128 Uiso 1 1 calc R U . . .
H37C H -0.020760 0.408710 0.363115 0.128 Uiso 1 1 calc R U . . .
C38 C 0.0091(13) 0.3746(15) 0.4995(17) 0.059(5) Uani 1 1 d . . . . .
H38A H -0.025596 0.414189 0.486262 0.088 Uiso 1 1 calc R U . . .
H38B H 0.065148 0.408379 0.552227 0.088 Uiso 1 1 calc R U . . .
H38C H -0.032012 0.322534 0.503026 0.088 Uiso 1 1 calc R U . . .
C39 C 0.2878(18) 0.606(2) 0.7082(16) 0.068(6) Uani 1 1 d . . . . .
H39 H 0.345700 0.660356 0.748940 0.082 Uiso 1 1 calc R U . . .
C40 C 0.229(3) 0.634(2) 0.6406(19) 0.088(9) Uani 1 1 d . . . . .
H40A H 0.167302 0.584861 0.605790 0.132 Uiso 1 1 calc R U . . .
H40B H 0.262673 0.644443 0.607287 0.132 Uiso 1 1 calc R U . . .
H40C H 0.220286 0.689110 0.665756 0.132 Uiso 1 1 calc R U . . .
C41 C 0.229(3) 0.575(3) 0.752(2) 0.090(9) Uani 1 1 d . . . . .
H41A H 0.161729 0.548722 0.714107 0.135 Uiso 1 1 calc R U . . .
H41B H 0.240654 0.626575 0.799179 0.135 Uiso 1 1 calc R U . . .
H41C H 0.247963 0.528864 0.771278 0.135 Uiso 1 1 calc R U . . .
C42 C 0.730(2) 0.625(2) 1.0271(16) 0.075(6) Uani 1 1 d . . . . .
H42 H 0.677766 0.629491 1.042356 0.090 Uiso 1 1 calc R U . . .
C43 C 0.811(3) 0.617(2) 1.097(2) 0.099(10) Uani 1 1 d . . . . .
H43A H 0.799121 0.553403 1.089461 0.149 Uiso 1 1 calc R U . . .
H43B H 0.813654 0.649743 1.150146 0.149 Uiso 1 1 calc R U . . .
H43C H 0.871940 0.644063 1.096512 0.149 Uiso 1 1 calc R U . . .
C44 C 0.771(3) 0.710(3) 1.005(2) 0.100(9) Uani 1 1 d . . . . .
H44A H 0.719129 0.714096 0.960750 0.150 Uiso 0.5 1 calc R U P . .
H44B H 0.798253 0.766221 1.053530 0.150 Uiso 0.5 1 calc R U P . .
H44C H 0.819834 0.702852 0.987257 0.150 Uiso 0.5 1 calc R U P . .
H44D H 0.839015 0.741350 1.040275 0.150 Uiso 0.5 1 calc R U P . .
H44E H 0.759891 0.689225 0.947495 0.150 Uiso 0.5 1 calc R U P . .
H44F H 0.738310 0.752594 1.013767 0.150 Uiso 0.5 1 calc R U P . .
C45 C 0.750(3) 0.264(3) 1.006(2) 0.099(9) Uani 1 1 d . . . . .
H45 H 0.753765 0.204214 0.980280 0.119 Uiso 1 1 calc R U . . .
C46 C 0.843(3) 0.325(3) 1.079(3) 0.111(10) Uani 1 1 d . . . . .
H46A H 0.894046 0.331853 1.061673 0.167 Uiso 0.5 1 calc R U P . .
H46B H 0.839864 0.383880 1.102133 0.167 Uiso 0.5 1 calc R U P . .
H46C H 0.855470 0.297411 1.120620 0.167 Uiso 0.5 1 calc R U P . .
H46D H 0.832207 0.343576 1.127944 0.167 Uiso 0.5 1 calc R U P . .
H46E H 0.886389 0.291550 1.087484 0.167 Uiso 0.5 1 calc R U P . .
H46F H 0.870783 0.378018 1.068998 0.167 Uiso 0.5 1 calc R U P . .
C47 C 0.664(2) 0.249(3) 1.030(2) 0.094(9) Uani 1 1 d . . . . .
H47A H 0.603980 0.217402 0.979644 0.140 Uiso 1 1 calc R U . . .
H47B H 0.664699 0.307452 1.060400 0.140 Uiso 1 1 calc R U . . .
H47C H 0.668698 0.211881 1.063616 0.140 Uiso 1 1 calc R U . . .
C48 C 0.9226(14) 0.0593(16) 0.7152(15) 0.055(4) Uani 1 1 d . . . . .
H48 H 0.900479 0.037052 0.752769 0.066 Uiso 1 1 calc R U . . .
C49 C 0.9081(18) -0.0189(19) 0.6460(16) 0.066(5) Uani 1 1 d . . . . .
H49A H 0.926062 0.002580 0.607458 0.100 Uiso 1 1 calc R U . . .
H49B H 0.841187 -0.058749 0.618096 0.100 Uiso 1 1 calc R U . . .
H49C H 0.947263 -0.052405 0.666570 0.100 Uiso 1 1 calc R U . . .
C50 C 1.0255(19) 0.125(2) 0.764(3) 0.097(10) Uani 1 1 d . . . . .
H50A H 1.042243 0.158778 0.731745 0.146 Uiso 1 1 calc R U . . .
H50B H 1.067286 0.091085 0.776457 0.146 Uiso 1 1 calc R U . . .
H50C H 1.033029 0.167614 0.815362 0.146 Uiso 1 1 calc R U . . .
C51 C 0.8956(16) 0.1069(16) 0.4406(19) 0.065(5) Uani 1 1 d . . . . .
H51 H 0.901119 0.140077 0.403565 0.077 Uiso 1 1 calc R U . . .
C52 C 0.8521(18) 0.0085(17) 0.392(2) 0.073(6) Uani 1 1 d . . . . .
H52A H 0.792675 -0.004870 0.345231 0.109 Uiso 1 1 calc R U . . .
H52B H 0.839241 -0.023914 0.426683 0.109 Uiso 1 1 calc R U . . .
H52C H 0.895655 -0.011127 0.372665 0.109 Uiso 1 1 calc R U . . .
C53 C 0.9949(14) 0.1278(16) 0.5063(17) 0.058(5) Uani 1 1 d . . . . .
H53A H 1.014802 0.076375 0.492306 0.088 Uiso 1 1 calc R U . . .
H53B H 0.993536 0.138449 0.559636 0.088 Uiso 1 1 calc R U . . .
H53C H 1.039777 0.182003 0.508896 0.088 Uiso 1 1 calc R U . . .
C54 C 0.4814(19) 0.116(2) 0.1234(15) 0.068(5) Uani 1 1 d . . . . .
H54 H 0.548463 0.144828 0.133181 0.082 Uiso 1 1 calc R U . . .
C55 C 0.460(3) 0.024(2) 0.0959(16) 0.095(10) Uani 1 1 d . . . . .
H55A H 0.409659 -0.013800 0.043641 0.114 Uiso 1 1 calc R U . . .
H55B H 0.496286 -0.001232 0.129088 0.114 Uiso 1 1 calc R U . . .
C56 C 0.424(2) 0.158(3) 0.070(2) 0.089(8) Uani 1 1 d . . . . .
H56A H 0.451975 0.224428 0.096427 0.134 Uiso 1 1 calc R U . . .
H56B H 0.358329 0.137698 0.063830 0.134 Uiso 1 1 calc R U . . .
H56C H 0.423414 0.139270 0.016117 0.134 Uiso 1 1 calc R U . . .
C57 C 0.2806(15) 0.5162(19) 0.3533(19) 0.073(6) Uani 1 1 d . . . . .
H57A H 0.264574 0.538723 0.308026 0.088 Uiso 1 1 calc R U . . .
H57B H 0.227235 0.506249 0.368599 0.088 Uiso 1 1 calc R U . . .
C58 C 0.382(3) 0.562(2) 0.495(2) 0.085(8) Uani 1 1 d . . . . .
H58A H 0.404203 0.511545 0.490903 0.127 Uiso 1 1 calc R U . . .
H58B H 0.321016 0.544355 0.498527 0.127 Uiso 1 1 calc R U . . .
H58C H 0.428235 0.614459 0.544953 0.127 Uiso 1 1 calc R U . . .
C59 C 0.295(2) 0.427(2) 0.325(2) 0.083(7) Uani 1 1 d . . . . .
H59A H 0.318013 0.407984 0.371760 0.099 Uiso 1 1 calc R U . . .
H59B H 0.234444 0.379525 0.282369 0.099 Uiso 1 1 calc R U . . .
C60 C 0.366(3) 0.354(2) 0.260(3) 0.099(11) Uani 1 1 d . . . . .
H60A H 0.400180 0.336104 0.303532 0.148 Uiso 1 1 calc R U . . .
H60B H 0.400686 0.361651 0.226877 0.148 Uiso 1 1 calc R U . . .
H60C H 0.302608 0.307745 0.224861 0.148 Uiso 1 1 calc R U . . .
C61 C 0.6052(19) 0.0481(18) 0.732(3) 0.091(10) Uani 1 1 d . . . . .
H61A H 0.559541 -0.014386 0.703503 0.136 Uiso 1 1 calc R U . . .
H61B H 0.621467 0.067268 0.790591 0.136 Uiso 1 1 calc R U . . .
H61C H 0.662628 0.051357 0.724079 0.136 Uiso 1 1 calc R U . . .
C62 C 0.4637(18) 0.073(2) 0.672(2) 0.074(7) Uani 1 1 d . . . . .
H62A H 0.448328 0.070305 0.718385 0.088 Uiso 1 1 calc R U . . .
H62B H 0.434060 0.011717 0.628912 0.088 Uiso 1 1 calc R U . . .
C63 C 0.429(2) 0.140(2) 0.639(2) 0.082(7) Uani 1 1 d . . . . .
H63A H 0.360186 0.121428 0.622978 0.098 Uiso 1 1 calc R U . . .
H63B H 0.460530 0.200149 0.683572 0.098 Uiso 1 1 calc R U . . .
C64 C 0.390(3) 0.066(2) 0.501(2) 0.101(11) Uani 1 1 d . . . . .
H64A H 0.390362 0.079193 0.453364 0.152 Uiso 1 1 calc R U . . .
H64B H 0.324868 0.043589 0.494570 0.152 Uiso 1 1 calc R U . . .
H64C H 0.418372 0.020316 0.507382 0.152 Uiso 1 1 calc R U . . .
C101 C 0.754(4) 0.736(4) 0.316(5) 0.164(18) Uani 1 1 d . . . . .
H10A H 0.737127 0.695676 0.343154 0.246 Uiso 1 1 calc R U . . .
H10B H 0.798343 0.795857 0.357225 0.246 Uiso 1 1 calc R U . . .
H10C H 0.784412 0.710882 0.283194 0.246 Uiso 1 1 calc R U . . .
C102 C 0.638(5) 0.671(5) 0.192(5) 0.169(16) Uani 1 1 d . . . . .
H10D H 0.620251 0.614900 0.203470 0.203 Uiso 1 1 calc R U . . .
H10E H 0.691392 0.672951 0.177056 0.203 Uiso 1 1 calc R U . . .
C103 C 0.544(4) 0.671(5) 0.115(5) 0.173(16) Uani 1 1 d . . . . .
H10F H 0.505806 0.609062 0.074549 0.207 Uiso 1 1 calc R U . . .
H10G H 0.503980 0.695139 0.137433 0.207 Uiso 1 1 calc R U . . .
C104 C 0.591(6) 0.811(6) 0.145(6) 0.21(3) Uani 1 1 d . . . . .
H10H H 0.645900 0.860512 0.152614 0.322 Uiso 1 1 calc R U . . .
H10I H 0.601818 0.802502 0.196239 0.322 Uiso 1 1 calc R U . . .
H10J H 0.534350 0.826927 0.126282 0.322 Uiso 1 1 calc R U . . .
C105 C 0.093(8) 0.595(7) 0.300(4) 0.13(3) Uiso 0.5 1 d D . P . .
C106 C 0.056(6) 0.539(7) 0.141(3) 0.12(3) Uiso 0.5 1 d D . P . .
C107 C 0.097(5) 0.513(5) 0.087(4) 0.095(18) Uiso 0.5 1 d D . P . .
C108 C 0.097(5) 0.370(5) 0.125(4) 0.087(16) Uiso 0.5 1 d . . P . .
F4 F 0.830(3) -0.032(4) 0.101(3) 0.119(10) Uani 0.49(3) 1 d . U P A 1
F2 F 0.803(2) 0.1958(18) 0.2072(19) 0.056(7) Uiso 0.49(3) 1 d . . P A 1
F7 F 0.8394(8) -0.0368(8) 0.1577(8) 0.012(5) Uiso 0.51(3) 1 d . . P A 2
F8 F 0.841(3) 0.190(4) 0.247(3) 0.129(10) Uani 0.51(3) 1 d . . P A 2

loop_
_atom_site_aniso_label
_atom_site_aniso_U_11
_atom_site_aniso_U_22
_atom_site_aniso_U_33
_atom_site_aniso_U_23
_atom_site_aniso_U_13
_atom_site_aniso_U_12
Sb1 0.0461(9) 0.192(3) 0.0674(11) 0.0286(12) 0.0301(7) 0.0456(12)
Mn1 0.0232(11) 0.0482(17) 0.0556(16) 0.0256(12) 0.0241(11) 0.0237(11)
S1 0.044(2) 0.062(3) 0.060(3) 0.018(2) 0.018(2) 0.029(2)
S2 0.034(2) 0.057(3) 0.089(3) 0.024(2) 0.030(2) 0.032(2)
S3 0.043(2) 0.068(3) 0.074(3) 0.023(2) 0.028(2) 0.043(2)
S4 0.095(5) 0.093(5) 0.075(4) 0.007(3) 0.008(3) 0.070(4)
S5 0.217(12) 0.168(10) 0.092(5) 0.072(6) 0.082(6) 0.168(10)
S6 0.042(2) 0.075(3) 0.077(3) 0.040(3) 0.036(2) 0.043(2)
S7 0.043(2) 0.083(4) 0.084(3) 0.047(3) 0.045(2) 0.046(3)
S8 0.055(3) 0.071(3) 0.067(3) 0.034(3) 0.036(2) 0.042(3)
F1 0.060(7) 0.132(15) 0.110(11) 0.006(10) 0.048(7) 0.019(8)
F3 0.042(6) 0.23(2) 0.115(13) 0.065(14) 0.032(7) 0.031(10)
F5 0.076(8) 0.21(2) 0.072(8) 0.039(11) 0.001(7) 0.065(12)
F6 0.097(11) 0.25(3) 0.066(9) 0.054(11) -0.010(9) 0.018(15)
O1 0.032(5) 0.054(7) 0.076(7) 0.033(6) 0.038(5) 0.024(5)
O2 0.113(14) 0.039(8) 0.146(17) 0.041(9) 0.089(14) 0.027(9)
O3 0.062(8) 0.048(9) 0.167(18) 0.061(11) 0.049(10) 0.039(7)
O4 0.033(5) 0.046(6) 0.088(8) 0.029(5) 0.033(5) 0.027(5)
O5 0.14(2) 0.13(2) 0.27(3) 0.06(2) 0.09(2) 0.10(2)
O6 0.12(2) 0.17(3) 0.26(4) 0.11(3) 0.11(3) 0.03(2)
N1 0.029(6) 0.063(9) 0.056(5) 0.031(6) 0.024(5) 0.037(6)
N2 0.024(5) 0.040(7) 0.066(5) 0.023(5) 0.028(4) 0.025(5)
N3 0.031(6) 0.045(7) 0.055(5) 0.029(5) 0.030(4) 0.024(5)
N4 0.051(8) 0.046(8) 0.071(7) 0.032(7) 0.037(6) 0.039(7)
N5 0.028(6) 0.051(8) 0.062(5) 0.032(6) 0.024(5) 0.027(6)
N6 0.028(6) 0.055(9) 0.068(6) 0.034(7) 0.029(5) 0.023(6)
N7 0.024(5) 0.036(7) 0.064(5) 0.031(6) 0.028(5) 0.018(5)
N8 0.034(6) 0.049(9) 0.069(7) 0.028(7) 0.026(5) 0.029(6)
C1 0.027(6) 0.043(9) 0.062(6) 0.021(6) 0.021(5) 0.023(6)
C2 0.026(6) 0.037(8) 0.070(6) 0.026(6) 0.026(5) 0.019(6)
C3 0.034(6) 0.051(10) 0.066(7) 0.034(7) 0.026(5) 0.021(7)
C4 0.035(7) 0.057(12) 0.073(9) 0.015(9) 0.018(7) 0.024(8)
C5 0.037(8) 0.056(11) 0.075(8) 0.028(8) 0.023(6) 0.037(8)
C6 0.025(6) 0.048(10) 0.071(7) 0.030(7) 0.031(5) 0.023(6)
C7 0.023(5) 0.039(9) 0.069(6) 0.026(6) 0.021(5) 0.017(6)
C8 0.022(6) 0.059(10) 0.063(6) 0.027(6) 0.026(5) 0.031(7)
C9 0.025(6) 0.045(8) 0.062(6) 0.028(6) 0.032(5) 0.019(6)
C10 0.042(8) 0.047(9) 0.067(6) 0.025(6) 0.032(6) 0.033(7)
C11 0.035(8) 0.062(11) 0.075(8) 0.036(8) 0.032(7) 0.038(8)
C12 0.082(13) 0.083(16) 0.077(9) 0.034(9) 0.042(9) 0.067(13)
C13 0.076(12) 0.087(16) 0.073(10) 0.032(10) 0.040(9) 0.061(13)
C14 0.066(12) 0.098(17) 0.068(8) 0.020(9) 0.022(8) 0.060(13)
C15 0.042(8) 0.046(9) 0.069(6) 0.027(6) 0.031(6) 0.033(7)
C16 0.029(6) 0.040(9) 0.059(6) 0.016(6) 0.021(5) 0.024(6)
C17 0.035(7) 0.030(8) 0.061(6) 0.021(6) 0.021(6) 0.026(6)
C18 0.047(9) 0.060(11) 0.066(7) 0.027(8) 0.028(7) 0.047(9)
C19 0.076(13) 0.070(14) 0.067(8) 0.031(10) 0.034(9) 0.062(12)
C20 0.084(15) 0.089(17) 0.073(10) 0.033(12) 0.037(11) 0.072(15)
C21 0.052(10) 0.065(13) 0.076(8) 0.028(9) 0.029(8) 0.053(10)
C22 0.041(8) 0.050(11) 0.075(8) 0.029(8) 0.033(7) 0.035(8)
C23 0.038(8) 0.055(11) 0.064(7) 0.022(8) 0.024(7) 0.037(8)
C24 0.021(6) 0.057(10) 0.062(6) 0.022(7) 0.018(6) 0.025(7)
C25 0.027(6) 0.056(11) 0.068(6) 0.038(8) 0.032(5) 0.022(7)
C26 0.035(7) 0.037(9) 0.067(7) 0.021(7) 0.031(6) 0.017(7)
C27 0.045(8) 0.046(10) 0.076(8) 0.030(8) 0.039(7) 0.034(8)
C28 0.050(9) 0.069(13) 0.079(8) 0.038(10) 0.044(8) 0.045(10)
C29 0.052(9) 0.072(14) 0.070(9) 0.027(10) 0.035(8) 0.043(10)
C30 0.037(8) 0.051(10) 0.062(7) 0.024(8) 0.029(7) 0.030(8)
C31 0.043(7) 0.057(11) 0.070(7) 0.036(8) 0.040(6) 0.037(8)
C32 0.029(6) 0.040(9) 0.062(6) 0.025(7) 0.031(5) 0.020(6)
C33 0.052(11) 0.085(14) 0.069(10) 0.036(9) 0.030(9) 0.049(11)
C34 0.074(16) 0.082(17) 0.10(2) 0.050(15) 0.015(15) 0.034(14)
C35 0.074(16) 0.063(14) 0.105(18) 0.017(13) 0.034(14) 0.031(13)
C36 0.028(8) 0.058(12) 0.116(14) 0.046(11) 0.043(9) 0.033(8)
C37 0.040(10) 0.12(2) 0.16(2) 0.10(2) 0.059(14) 0.054(13)
C38 0.031(8) 0.052(11) 0.124(15) 0.045(11) 0.049(10) 0.030(9)
C39 0.060(12) 0.093(18) 0.078(13) 0.046(13) 0.031(10) 0.054(13)
C40 0.12(2) 0.12(2) 0.101(17) 0.068(17) 0.064(16) 0.11(2)
C41 0.11(2) 0.12(3) 0.11(2) 0.065(19) 0.074(18) 0.09(2)
C42 0.072(13) 0.081(15) 0.076(11) 0.014(11) 0.029(9) 0.056(12)
C43 0.084(18) 0.08(2) 0.105(19) 0.029(15) 0.009(15) 0.035(16)
C44 0.10(2) 0.087(19) 0.11(2) 0.032(16) 0.030(17) 0.057(17)
C45 0.124(17) 0.15(3) 0.119(18) 0.087(18) 0.082(14) 0.116(18)
C46 0.114(16) 0.12(3) 0.16(2) 0.07(2) 0.100(16) 0.054(19)
C47 0.086(15) 0.12(3) 0.09(2) 0.052(19) 0.040(14) 0.051(17)
C48 0.046(8) 0.063(11) 0.085(11) 0.045(9) 0.034(8) 0.041(8)
C49 0.063(12) 0.078(13) 0.084(12) 0.038(9) 0.038(10) 0.049(11)
C50 0.051(10) 0.077(16) 0.15(2) 0.030(14) 0.023(12) 0.042(10)
C51 0.054(9) 0.056(9) 0.139(15) 0.054(10) 0.071(10) 0.046(9)
C52 0.058(11) 0.059(10) 0.136(18) 0.051(10) 0.055(11) 0.043(9)
C53 0.043(8) 0.065(12) 0.128(15) 0.061(11) 0.071(9) 0.041(8)
C54 0.072(14) 0.095(13) 0.060(10) 0.025(10) 0.043(10) 0.048(12)
C55 0.14(3) 0.095(14) 0.046(12) 0.016(11) 0.034(14) 0.057(17)
C56 0.058(13) 0.15(3) 0.101(18) 0.061(18) 0.047(14) 0.065(17)
C57 0.037(9) 0.066(12) 0.105(12) 0.019(10) 0.037(8) 0.007(8)
C58 0.11(2) 0.078(18) 0.097(13) 0.053(13) 0.063(13) 0.036(16)
C59 0.086(16) 0.057(11) 0.101(18) 0.018(10) 0.054(14) 0.011(11)
C60 0.14(3) 0.062(14) 0.16(3) 0.059(17) 0.11(3) 0.056(18)
C61 0.057(12) 0.048(14) 0.18(3) 0.065(17) 0.038(15) 0.031(11)
C62 0.056(9) 0.083(17) 0.108(18) 0.057(14) 0.043(11) 0.034(11)
C63 0.076(15) 0.11(2) 0.115(14) 0.068(14) 0.061(13) 0.061(15)
C64 0.10(2) 0.047(12) 0.109(13) 0.021(9) 0.033(15) -0.014(14)
C101 0.15(3) 0.15(4) 0.28(4) 0.11(3) 0.12(3) 0.12(3)
C102 0.18(4) 0.14(3) 0.25(3) 0.08(2) 0.14(3) 0.09(3)
C103 0.12(3) 0.17(4) 0.26(3) 0.10(3) 0.13(2) 0.02(3)
C104 0.17(6) 0.16(3) 0.25(6) 0.07(4) 0.07(6) 0.01(5)
F4 0.10(2) 0.202(16) 0.100(18) 0.063(15) 0.069(17) 0.088(18)
F8 0.10(3) 0.16(2) 0.092(17) 0.045(17) 0.056(19) -0.026(15)

loop_
_atom_type_symbol
_atom_type_description
_atom_type_scat_dispersion_real
_atom_type_scat_dispersion_imag
_atom_type_scat_source
C C 0.0181 0.0091 'International Tables Vol C Tables 4.2.6.8 and 6.1.1.4'
H H 0.0000 0.0000 'International Tables Vol C Tables 4.2.6.8 and 6.1.1.4'
F F 0.0727 0.0534 'International Tables Vol C Tables 4.2.6.8 and 6.1.1.4'
Mn Mn -0.5299 2.8052 'International Tables Vol C Tables 4.2.6.8 and 6.1.1.4'
N N 0.0311 0.0180 'International Tables Vol C Tables 4.2.6.8 and 6.1.1.4'
O O 0.0492 0.0322 'International Tables Vol C Tables 4.2.6.8 and 6.1.1.4'
Sb Sb -0.0562 5.8946 'International Tables Vol C Tables 4.2.6.8 and 6.1.1.4'
S S 0.3331 0.5567 'International Tables Vol C Tables 4.2.6.8 and 6.1.1.4'

loop_
_geom_angle_atom_site_label_1
_geom_angle_atom_site_label_2
_geom_angle_atom_site_label_3
_geom_angle
_geom_angle_site_symmetry_3
F3 Sb1 F5 94.2(11) .
F3 Sb1 F2 95.1(13) .
F5 Sb1 F2 88.3(13) .
F3 Sb1 F8 92.7(14) .
F5 Sb1 F8 114(2) .
F3 Sb1 F6 91.0(11) .
F5 Sb1 F6 174.6(13) .
F2 Sb1 F6 92.6(15) .
F8 Sb1 F6 68(2) .
F3 Sb1 F1 177.5(13) .
F5 Sb1 F1 87.1(11) .
F2 Sb1 F1 87.1(11) .
F8 Sb1 F1 88.8(11) .
F6 Sb1 F1 87.7(12) .
F3 Sb1 F4 92.2(17) .
F5 Sb1 F4 89.9(15) .
F2 Sb1 F4 172.6(16) .
F6 Sb1 F4 88.5(17) .
F1 Sb1 F4 85.6(15) .
F3 Sb1 F7 104.2(11) .
F5 Sb1 F7 114.1(10) .
F8 Sb1 F7 127.6(19) .
F6 Sb1 F7 63.0(12) .
F1 Sb1 F7 73.2(8) .
N7 Mn1 N1 89.6(6) .
N7 Mn1 N3 178.8(6) .
N1 Mn1 N3 91.1(6) .
N7 Mn1 N5 90.3(6) .
N1 Mn1 N5 179.0(7) .
N3 Mn1 N5 89.0(6) .
N7 Mn1 O4 90.4(5) .
N1 Mn1 O4 87.6(6) .
N3 Mn1 O4 90.5(5) .
N5 Mn1 O4 91.4(6) .
N7 Mn1 O1 87.3(5) 2_666
N1 Mn1 O1 89.8(6) 2_666
N3 Mn1 O1 91.8(5) 2_666
N5 Mn1 O1 91.2(6) 2_666
O4 Mn1 O1 176.5(5) 2_666
C3 S1 C33 105.7(9) .
C6 S2 C36 100.8(10) .
C39 S3 C11 105.3(11) .
C14 S4 C42 104.0(12) .
C19 S5 C45 104.6(12) .
C22 S6 C48 105.2(10) .
C27 S7 C51 101.5(11) .
C30 S8 C54 104.4(10) .
C58 O1 C57 110(2) .
C58 O1 Mn1 127.0(17) 2_666
C57 O1 Mn1 123.0(14) 2_666
C59 O2 C60 110(2) .
C62 O3 C61 110.3(19) .
C63 O4 C64 112(2) .
C63 O4 Mn1 122.5(18) .
C64 O4 Mn1 124.9(17) .
C102 O5 C101 98(4) .
C103 O6 C104 93(6) .
C105 O7 C106 143(7) .
C108 O8 C107 117(6) .
C1 N1 C8 106.7(13) .
C1 N1 Mn1 126.9(12) .
C8 N1 Mn1 124.3(12) .
C9 N2 C8 121.7(13) .
C16 N3 C9 107.5(14) .
C16 N3 Mn1 124.9(10) .
C9 N3 Mn1 125.2(12) .
C17 N4 C16 120.8(17) .
C17 N5 C24 110.7(14) .
C17 N5 Mn1 123.5(11) .
C24 N5 Mn1 123.8(13) .
C24 N6 C25 123.2(15) .
C32 N7 C25 107.5(14) .
C32 N7 Mn1 124.6(10) .
C25 N7 Mn1 125.6(13) .
C32 N8 C1 121.6(17) .
N1 C1 N8 124.5(14) .
N1 C1 C2 112.3(15) .
N8 C1 C2 123.2(17) .
C7 C2 C3 122.7(15) .
C7 C2 C1 105.0(16) .
C3 C2 C1 132.3(17) .
C2 C3 C4 116.4(19) .
C2 C3 S1 121.3(13) .
C4 C3 S1 121.9(17) .
C3 C4 C5 120.7(19) .
C3 C4 H4 119.7 .
C5 C4 H4 119.7 .
C6 C5 C4 123.8(16) .
C6 C5 H5 118.1 .
C4 C5 H5 118.1 .
C5 C6 C7 113.9(17) .
C5 C6 S2 126.5(13) .
C7 C6 S2 119.5(15) .
C2 C7 C6 122.1(17) .
C2 C7 C8 108.5(14) .
C6 C7 C8 129.3(18) .
N2 C8 N1 127.2(15) .
N2 C8 C7 125.5(14) .
N1 C8 C7 107.3(16) .
N2 C9 N3 126.2(16) .
N2 C9 C10 124.5(15) .
N3 C9 C10 109.2(15) .
C9 C10 C11 132.9(18) .
C9 C10 C15 107.8(15) .
C11 C10 C15 119.2(18) .
C12 C11 C10 117.9(18) .
C12 C11 S3 125.0(16) .
C10 C11 S3 117.1(16) .
C11 C12 C13 119(2) .
C11 C12 H12 120.3 .
C13 C12 H12 120.3 .
C14 C13 C12 127(2) .
C14 C13 H13 116.5 .
C12 C13 H13 116.5 .
C13 C14 C15 115(2) .
C13 C14 S4 129(2) .
C15 C14 S4 116.4(17) .
C14 C15 C10 120.7(18) .
C14 C15 C16 135.2(18) .
C10 C15 C16 103.7(17) .
N4 C16 N3 125.8(16) .
N4 C16 C15 121.7(17) .
N3 C16 C15 111.6(14) .
N4 C17 N5 129.9(15) .
N4 C17 C18 120.8(17) .
N5 C17 C18 109.1(15) .
C19 C18 C23 124.3(17) .
C19 C18 C17 132.1(18) .
C23 C18 C17 103.3(16) .
C18 C19 C20 118(2) .
C18 C19 S5 121.2(15) .
C20 C19 S5 120.8(18) .
C21 C20 C19 120(2) .
C21 C20 H20 120.2 .
C19 C20 H20 120.2 .
C22 C21 C20 123.3(17) .
C22 C21 H21 118.4 .
C20 C21 H21 118.4 .
C21 C22 C23 115.5(17) .
C21 C22 S6 126.6(14) .
C23 C22 S6 117.8(16) .
C18 C23 C24 109.8(15) .
C18 C23 C22 118.8(18) .
C24 C23 C22 131.3(19) .
N6 C24 N5 126.7(16) .
N6 C24 C23 126.0(16) .
N5 C24 C23 107.0(16) .
N6 C25 N7 126.1(17) .
N6 C25 C26 125.1(16) .
N7 C25 C26 108.8(16) .
C31 C26 C25 108.6(15) .
C31 C26 C27 117.9(18) .
C25 C26 C27 133.5(18) .
C28 C27 C26 118.5(18) .
C28 C27 S7 125.3(14) .
C26 C27 S7 116.2(15) .
C27 C28 C29 123.3(18) .
C27 C28 H28 118.4 .
C29 C28 H28 118.4 .
C28 C29 C30 121(2) .
C28 C29 H29 119.4 .
C30 C29 H29 119.4 .
C31 C30 C29 114.5(17) .
C31 C30 S8 123.6(13) .
C29 C30 S8 121.9(16) .
C30 C31 C26 124.5(16) .
C30 C31 C32 129.9(17) .
C26 C31 C32 105.6(17) .
N8 C32 N7 127.0(15) .
N8 C32 C31 123.3(18) .
N7 C32 C31 109.5(14) .
C35 C33 C34 117(3) .
C35 C33 S1 100.7(16) .
C34 C33 S1 110.7(19) .
C35 C33 H33 109.4 .
C34 C33 H33 109.4 .
S1 C33 H33 109.4 .
C33 C34 H34A 109.5 .
C33 C34 H34B 109.5 .
H34A C34 H34B 109.5 .
C33 C34 H34C 109.5 .
H34A C34 H34C 109.5 .
H34B C34 H34C 109.5 .
C33 C35 H35A 109.5 .
C33 C35 H35B 109.5 .
H35A C35 H35B 109.5 .
C33 C35 H35C 109.5 .
H35A C35 H35C 109.5 .
H35B C35 H35C 109.5 .
C37 C36 C38 107(2) .
C37 C36 S2 111.6(13) .
C38 C36 S2 102.9(15) .
C37 C36 H36 111.5 .
C38 C36 H36 111.5 .
S2 C36 H36 111.5 .
C36 C37 H37A 109.5 .
C36 C37 H37B 109.5 .
H37A C37 H37B 109.5 .
C36 C37 H37C 109.5 .
H37A C37 H37C 109.5 .
H37B C37 H37C 109.5 .
C36 C38 H38A 109.5 .
C36 C38 H38B 109.5 .
H38A C38 H38B 109.5 .
C36 C38 H38C 109.5 .
H38A C38 H38C 109.5 .
H38B C38 H38C 109.5 .
C40 C39 C41 110(2) .
C40 C39 S3 108.0(19) .
C41 C39 S3 112(2) .
C40 C39 H39 108.8 .
C41 C39 H39 108.8 .
S3 C39 H39 108.8 .
C39 C40 H40A 109.5 .
C39 C40 H40B 109.5 .
H40A C40 H40B 109.5 .
C39 C40 H40C 109.5 .
H40A C40 H40C 109.5 .
H40B C40 H40C 109.5 .
C39 C41 H41A 109.5 .
C39 C41 H41B 109.5 .
H41A C41 H41B 109.5 .
C39 C41 H41C 109.5 .
H41A C41 H41C 109.5 .
H41B C41 H41C 109.5 .
C43 C42 C44 111(3) .
C43 C42 S4 106(2) .
C44 C42 S4 108(2) .
C43 C42 H42 110.7 .
C44 C42 H42 110.7 .
S4 C42 H42 110.7 .
C42 C43 H43A 109.5 .
C42 C43 H43B 109.5 .
H43A C43 H43B 109.5 .
C42 C43 H43C 109.5 .
H43A C43 H43C 109.5 .
H43B C43 H43C 109.5 .
C42 C44 H44A 109.5 .
C42 C44 H44B 109.5 .
H44A C44 H44B 109.5 .
C42 C44 H44C 109.5 .
H44A C44 H44C 109.5 .
H44B C44 H44C 109.5 .
H44D C44 H44E 109.5 .
H44D C44 H44F 109.5 .
H44E C44 H44F 109.5 .
C46 C45 C47 112(3) .
C46 C45 S5 107(3) .
C47 C45 S5 107(2) .
C46 C45 H45 110.1 .
C47 C45 H45 110.1 .
S5 C45 H45 110.1 .
C45 C46 H46A 109.5 .
C45 C46 H46B 109.5 .
H46A C46 H46B 109.5 .
C45 C46 H46C 109.5 .
H46A C46 H46C 109.5 .
H46B C46 H46C 109.5 .
H46D C46 H46E 109.5 .
H46D C46 H46F 109.5 .
H46E C46 H46F 109.5 .
C45 C47 H47A 109.5 .
C45 C47 H47B 109.5 .
H47A C47 H47B 109.5 .
C45 C47 H47C 109.5 .
H47A C47 H47C 109.5 .
H47B C47 H47C 109.5 .
C49 C48 C50 114(2) .
C49 C48 S6 105.0(16) .
C50 C48 S6 110.2(17) .
C49 C48 H48 109.3 .
C50 C48 H48 109.3 .
S6 C48 H48 109.3 .
C48 C49 H49A 109.5 .
C48 C49 H49B 109.5 .
H49A C49 H49B 109.5 .
C48 C49 H49C 109.5 .
H49A C49 H49C 109.5 .
H49B C49 H49C 109.5 .
C48 C50 H50A 109.5 .
C48 C50 H50B 109.5 .
H50A C50 H50B 109.5 .
C48 C50 H50C 109.5 .
H50A C50 H50C 109.5 .
H50B C50 H50C 109.5 .
C52 C51 C53 108.5(18) .
C52 C51 S7 114.5(16) .
C53 C51 S7 105.9(19) .
C52 C51 H51 109.3 .
C53 C51 H51 109.3 .
S7 C51 H51 109.3 .
C51 C52 H52A 109.5 .
C51 C52 H52B 109.5 .
H52A C52 H52B 109.5 .
C51 C52 H52C 109.5 .
H52A C52 H52C 109.5 .
H52B C52 H52C 109.5 .
C51 C53 H53A 109.5 .
C51 C53 H53B 109.5 .
H53A C53 H53B 109.5 .
C51 C53 H53C 109.5 .
H53A C53 H53C 109.5 .
H53B C53 H53C 109.5 .
C55 C54 C56 120(3) .
C55 C54 S8 117(2) .
C56 C54 S8 100.0(18) .
C55 C54 H54 106.3 .
C56 C54 H54 106.3 .
S8 C54 H54 106.3 .
C54 C55 H55A 120.0 .
C54 C55 H55B 120.0 .
H55A C55 H55B 120.0 .
C54 C56 H56A 109.5 .
C54 C56 H56B 109.5 .
H56A C56 H56B 109.5 .
C54 C56 H56C 109.5 .
H56A C56 H56C 109.5 .
H56B C56 H56C 109.5 .
O1 C57 C59 110(2) .
O1 C57 H57A 109.7 .
C59 C57 H57A 109.7 .
O1 C57 H57B 109.7 .
C59 C57 H57B 109.7 .
H57A C57 H57B 108.2 .
O1 C58 H58A 109.5 .
O1 C58 H58B 109.5 .
H58A C58 H58B 109.5 .
O1 C58 H58C 109.5 .
H58A C58 H58C 109.5 .
H58B C58 H58C 109.5 .
O2 C59 C57 108(2) .
O2 C59 H59A 110.0 .
C57 C59 H59A 110.0 .
O2 C59 H59B 110.0 .
C57 C59 H59B 110.0 .
H59A C59 H59B 108.4 .
O2 C60 H60A 109.5 .
O2 C60 H60B 109.5 .
H60A C60 H60B 109.5 .
O2 C60 H60C 109.5 .
H60A C60 H60C 109.5 .
H60B C60 H60C 109.5 .
O3 C61 H61A 109.5 .
O3 C61 H61B 109.5 .
H61A C61 H61B 109.5 .
O3 C61 H61C 109.5 .
H61A C61 H61C 109.5 .
H61B C61 H61C 109.5 .
O3 C62 C63 105(2) .
O3 C62 H62A 110.7 .
C63 C62 H62A 110.7 .
O3 C62 H62B 110.7 .
C63 C62 H62B 110.7 .
H62A C62 H62B 108.8 .
O4 C63 C62 116(2) .
O4 C63 H63A 108.3 .
C62 C63 H63A 108.3 .
O4 C63 H63B 108.3 .
C62 C63 H63B 108.3 .
H63A C63 H63B 107.4 .
O4 C64 H64A 109.5 .
O4 C64 H64B 109.5 .
H64A C64 H64B 109.5 .
O4 C64 H64C 109.5 .
H64A C64 H64C 109.5 .
H64B C64 H64C 109.5 .
O5 C101 H10A 109.5 .
O5 C101 H10B 109.5 .
H10A C101 H10B 109.5 .
O5 C101 H10C 109.5 .
H10A C101 H10C 109.5 .
H10B C101 H10C 109.5 .
O5 C102 C103 107(5) .
O5 C102 H10D 110.3 .
C103 C102 H10D 110.3 .
O5 C102 H10E 110.3 .
C103 C102 H10E 110.3 .
H10D C102 H10E 108.6 .
O6 C103 C102 109(5) .
O6 C103 H10F 109.9 .
C102 C103 H10F 109.9 .
O6 C103 H10G 109.9 .
C102 C103 H10G 109.9 .
H10F C103 H10G 108.3 .
O6 C104 H10H 109.5 .
O6 C104 H10I 109.5 .
H10H C104 H10I 109.5 .
O6 C104 H10J 109.5 .
H10H C104 H10J 109.5 .
H10I C104 H10J 109.5 .
C107 C106 O7 126(7) .
C106 C107 O8 103(6) .

loop_
_geom_bond_atom_site_label_1
_geom_bond_atom_site_label_2
_geom_bond_distance
_geom_bond_site_symmetry_2
Sb1 F3 1.85(2) .
Sb1 F5 1.866(17) .
Sb1 F2 1.90(3) .
Sb1 F8 1.91(5) .
Sb1 F6 1.92(2) .
Sb1 F1 1.934(19) .
Sb1 F4 2.06(6) .
Sb1 F7 2.171(13) .
Mn1 N7 1.926(15) .
Mn1 N1 1.942(13) .
Mn1 N3 1.954(14) .
Mn1 N5 1.981(14) .
Mn1 O4 2.336(14) .
Mn1 O1 2.340(13) 2_666
S1 C3 1.77(2) .
S1 C33 1.88(2) .
S2 C6 1.77(2) .
S2 C36 1.829(18) .
S3 C39 1.75(3) .
S3 C11 1.767(18) .
S4 C14 1.73(2) .
S4 C42 1.83(3) .
S5 C19 1.81(2) .
S5 C45 1.84(3) .
S6 C22 1.74(2) .
S6 C48 1.864(18) .
S7 C27 1.78(2) .
S7 C51 1.81(2) .
S8 C30 1.761(18) .
S8 C54 1.84(2) .
O1 C58 1.41(3) .
O1 C57 1.51(3) .
O2 C59 1.30(4) .
O2 C60 1.45(4) .
O3 C62 1.43(3) .
O3 C61 1.45(3) .
O4 C63 1.37(3) .
O4 C64 1.43(4) .
O5 C102 1.36(8) .
O5 C101 1.54(7) .
O6 C103 1.33(7) .
O6 C104 1.53(10) .
O7 C105 1.42(2) .
O7 C106 1.42(2) .
O8 C108 1.50(9) .
O8 C107 1.57(10) .
N1 C1 1.32(3) .
N1 C8 1.40(2) .
N2 C9 1.34(2) .
N2 C8 1.36(3) .
N3 C16 1.36(2) .
N3 C9 1.39(2) .
N4 C17 1.29(2) .
N4 C16 1.35(2) .
N5 C17 1.34(3) .
N5 C24 1.39(2) .
N6 C24 1.32(3) .
N6 C25 1.32(3) .
N7 C32 1.37(2) .
N7 C25 1.41(2) .
N8 C32 1.30(2) .
N8 C1 1.39(2) .
C1 C2 1.46(2) .
C2 C7 1.34(3) .
C2 C3 1.37(3) .
C3 C4 1.38(3) .
C4 C5 1.41(3) .
C4 H4 0.9500 .
C5 C6 1.32(3) .
C5 H5 0.9500 .
C6 C7 1.47(2) .
C7 C8 1.47(3) .
C9 C10 1.42(3) .
C10 C11 1.44(3) .
C10 C15 1.44(3) .
C11 C12 1.35(3) .
C12 C13 1.40(4) .
C12 H12 0.9500 .
C13 C14 1.33(3) .
C13 H13 0.9500 .
C14 C15 1.41(3) .
C15 C16 1.44(3) .
C17 C18 1.50(2) .
C18 C19 1.30(3) .
C18 C23 1.41(3) .
C19 C20 1.43(3) .
C20 C21 1.40(3) .
C20 H20 0.9500 .
C21 C22 1.38(3) .
C21 H21 0.9500 .
C22 C23 1.46(2) .
C23 C24 1.43(3) .
C25 C26 1.41(3) .
C26 C31 1.40(3) .
C26 C27 1.46(3) .
C27 C28 1.30(3) .
C28 C29 1.40(3) .
C28 H28 0.9500 .
C29 C30 1.44(3) .
C29 H29 0.9500 .
C30 C31 1.37(3) .
C31 C32 1.46(2) .
C33 C35 1.48(4) .
C33 C34 1.52(4) .
C33 H33 1.0000 .
C34 H34A 0.9800 .
C34 H34B 0.9800 .
C34 H34C 0.9800 .
C35 H35A 0.9800 .
C35 H35B 0.9800 .
C35 H35C 0.9800 .
C36 C37 1.51(3) .
C36 C38 1.60(3) .
C36 H36 1.0000 .
C37 H37A 0.9800 .
C37 H37B 0.9800 .
C37 H37C 0.9800 .
C38 H38A 0.9800 .
C38 H38B 0.9800 .
C38 H38C 0.9800 .
C39 C40 1.54(3) .
C39 C41 1.54(4) .
C39 H39 1.0000 .
C40 H40A 0.9800 .
C40 H40B 0.9800 .
C40 H40C 0.9800 .
C41 H41A 0.9800 .
C41 H41B 0.9800 .
C41 H41C 0.9800 .
C42 C43 1.56(4) .
C42 C44 1.62(5) .
C42 H42 1.0000 .
C43 H43A 0.9800 .
C43 H43B 0.9800 .
C43 H43C 0.9800 .
C44 H44A 0.9800 .
C44 H44B 0.9800 .
C44 H44C 0.9800 .
C44 H44D 0.9800 .
C44 H44E 0.9800 .
C44 H44F 0.9800 .
C45 C46 1.51(6) .
C45 C47 1.59(5) .
C45 H45 1.0000 .
C46 H46A 0.9800 .
C46 H46B 0.9800 .
C46 H46C 0.9800 .
C46 H46D 0.9800 .
C46 H46E 0.9800 .
C46 H46F 0.9800 .
C47 H47A 0.9800 .
C47 H47B 0.9800 .
C47 H47C 0.9800 .
C48 C49 1.47(4) .
C48 C50 1.53(4) .
C48 H48 1.0000 .
C49 H49A 0.9800 .
C49 H49B 0.9800 .
C49 H49C 0.9800 .
C50 H50A 0.9800 .
C50 H50B 0.9800 .
C50 H50C 0.9800 .
C51 C52 1.48(4) .
C51 C53 1.54(3) .
C51 H51 1.0000 .
C52 H52A 0.9800 .
C52 H52B 0.9800 .
C52 H52C 0.9800 .
C53 H53A 0.9800 .
C53 H53B 0.9800 .
C53 H53C 0.9800 .
C54 C55 1.38(5) .
C54 C56 1.54(4) .
C54 H54 1.0000 .
C55 H55A 0.9500 .
C55 H55B 0.9500 .
C56 H56A 0.9800 .
C56 H56B 0.9800 .
C56 H56C 0.9800 .
C57 C59 1.52(4) .
C57 H57A 0.9900 .
C57 H57B 0.9900 .
C58 H58A 0.9800 .
C58 H58B 0.9800 .
C58 H58C 0.9800 .
C59 H59A 0.9900 .
C59 H59B 0.9900 .
C60 H60A 0.9800 .
C60 H60B 0.9800 .
C60 H60C 0.9800 .
C61 H61A 0.9800 .
C61 H61B 0.9800 .
C61 H61C 0.9800 .
C62 C63 1.52(4) .
C62 H62A 0.9900 .
C62 H62B 0.9900 .
C63 H63A 0.9900 .
C63 H63B 0.9900 .
C64 H64A 0.9800 .
C64 H64B 0.9800 .
C64 H64C 0.9800 .
C101 H10A 0.9800 .
C101 H10B 0.9800 .
C101 H10C 0.9800 .
C102 C103 1.70(10) .
C102 H10D 0.9900 .
C102 H10E 0.9900 .
C103 H10F 0.9900 .
C103 H10G 0.9900 .
C104 H10H 0.9800 .
C104 H10I 0.9800 .
C104 H10J 0.9800 .
C106 C107 1.42(2) .
